data_1538542
loop_
_publ_author_name
'Ruedorff, W.'
'Kaendler, J.'
'Babel, D.'

_publ_section_title
;
 Struktur, Magnetismus und Reflexionsspektren von Alkali-, Ammonium- und
 Thallium - Nickel(II) - fluoriden
;
_journal_name_full 'Zeitschrift fuer Anorganische und Allgemeine Chemie'
_journal_page_first 261
_journal_page_last 287
_journal_volume 317
_journal_year 1962
_chemical_formula_sum 'F3 Na Ni'
_chemical_name_systematic 'Na (Ni F3)'
_space_group_IT_number 62
_symmetry_space_group_name_Hall '-P 2c 2ab'
_symmetry_space_group_name_H-M 'P b n m'
_cell_angle_alpha 90
_cell_angle_beta 90
_cell_angle_gamma 90
_cell_formula_units_Z 4
_cell_length_a 5.36
_cell_length_b 5.525
_cell_length_c 7.705
_cell_volume 228.176
_citation_journal_id_ASTM ZAACAB
_cod_data_source_file Ruedorff_ZAACAB_1962_785.cif
_cod_data_source_block F3Na1Ni1
_cod_original_cell_volume 228.1759
_cod_original_sg_symbol_Hall '-P 2ac 2n (z,x,y)'
_cod_original_formula_sum 'F3 Na1 Ni1'
_cod_database_code 1538542

loop_
_symmetry_equiv_pos_as_xyz
x,y,z
x+1/2,-y+1/2,-z
-x+1/2,y+1/2,-z+1/2
-x,-y,z+1/2
-x,-y,-z
-x-1/2,y-1/2,z
x-1/2,-y-1/2,z-1/2
x,y,-z-1/2

loop_
_atom_site_label
_atom_site_type_symbol
_atom_site_fract_x
_atom_site_fract_y
_atom_site_fract_z
_atom_site_occupancy
_atom_site_U_iso_or_equiv
F1 F-1 0.5 0.25 0 1 0.0
F2 F-1 0.25 0 0.25 1 0.0
Ni1 Ni+2 0 0 0.5 1 0.0
Na1 Na+1 0 0.25 0 0.5 0.0
